data_7708391
loop_
_publ_author_name
'Ilichev, Vasily A.'
'Silantyeva, Liubov I.'
'Rogozhin, Anton F.'
'Yablonskiy, Artem N.'
'Andreev, Boris A.'
'Rumyantsev, Roman V.'
'Fukin, Georgy K.'
'Bochkarev, Mikhail N.'

_publ_section_title
;
 Luminescence thermochromism in novel mixed Eu(ii)--Cu(i) iodide
;
_journal_name_full 'Dalton Transactions'
_journal_paper_doi 10.1039/D1DT02384E
_journal_year 2021
_chemical_formula_sum 'C16 H40 Cu2 Eu I4 O8'
_chemical_formula_weight 1147.12
_space_group_crystal_system orthorhombic
_space_group_IT_number 33
_space_group_name_Hall 'P 2c -2n'
_space_group_name_H-M_alt 'P n a 21'
_atom_sites_solution_hydrogens geom
_atom_sites_solution_primary dual
_atom_sites_solution_secondary difmap
_audit_creation_method SHELXL-2018/3
_audit_update_record
;
2020-10-07 deposited with the CCDC.	2021-09-06 downloaded from the CCDC.
;
_cell_angle_alpha 90
_cell_angle_beta 90
_cell_angle_gamma 90
_cell_formula_units_Z 4
_cell_length_a 16.0747(8)
_cell_length_b 12.9699(6)
_cell_length_c 16.3759(10)
_cell_measurement_reflns_used 6405
_cell_measurement_temperature 280(2)
_cell_measurement_theta_max 24.6500
_cell_measurement_theta_min 3.8650
_cell_volume 3414.2(3)
_computing_cell_refinement 'CrysAlisPro 1.171.40.84a (Rigaku OD, 2020)'
_computing_data_collection 'CrysAlisPro 1.171.40.84a (Rigaku OD, 2020)'
_computing_data_reduction 'CrysAlisPro 1.171.40.84a (Rigaku OD, 2020)'
_computing_molecular_graphics \^A
_computing_publication_material \^A
_computing_structure_refinement \^A
_computing_structure_solution \^A
_diffrn_ambient_temperature 280(2)
_diffrn_measured_fraction_theta_full 0.998
_diffrn_measured_fraction_theta_max 0.998
_diffrn_measurement_device_type 'Xcalibur EOS'
_diffrn_measurement_method '\w scans'
_diffrn_radiation_monochromator graphite
_diffrn_radiation_source 'Enhance (Mo) X-ray Source'
_diffrn_radiation_type MoK\a
_diffrn_radiation_wavelength 0.71073
_diffrn_reflns_av_R_equivalents 0.0691
_diffrn_reflns_av_unetI/netI 0.0539
_diffrn_reflns_Laue_measured_fraction_full 0.998
_diffrn_reflns_Laue_measured_fraction_max 0.998
_diffrn_reflns_limit_h_max 19
_diffrn_reflns_limit_h_min -18
_diffrn_reflns_limit_k_max 15
_diffrn_reflns_limit_k_min -15
_diffrn_reflns_limit_l_max 19
_diffrn_reflns_limit_l_min -19
_diffrn_reflns_number 27338
_diffrn_reflns_point_group_measured_fraction_full 0.965
_diffrn_reflns_point_group_measured_fraction_max 0.965
_diffrn_reflns_theta_full 25.026
_diffrn_reflns_theta_max 25.026
_diffrn_reflns_theta_min 2.982
_exptl_absorpt_coefficient_mu 6.695
_exptl_absorpt_correction_T_max 0.231
_exptl_absorpt_correction_T_min 0.122
_exptl_absorpt_correction_type analytical
_exptl_absorpt_process_details
;
CrysAlisPro 1.171.40.84a (Rigaku Oxford Diffraction, 2020)
Analytical numeric absorption correction using a multifaceted crystal
model based on expressions derived by R.C. Clark & J.S. Reid.
(Clark, R. C. & Reid, J. S. (1995). Acta Cryst. A51, 887-897)
Empirical absorption correction using spherical harmonics,
implemented in SCALE3 ABSPACK scaling algorithm.
;
_exptl_crystal_colour colorless
_exptl_crystal_density_diffrn 2.232
_exptl_crystal_description prism
_exptl_crystal_F_000 2132
_exptl_crystal_preparation Luminescent
_exptl_crystal_size_max 0.560
_exptl_crystal_size_mid 0.390
_exptl_crystal_size_min 0.350
_refine_diff_density_max 1.147
_refine_diff_density_min -1.196
_refine_diff_density_rms 0.122
_refine_ls_abs_structure_details
;
 Flack x determined using 1671 quotients [(I+)-(I-)]/[(I+)+(I-)]
 (Parsons, Flack and Wagner, Acta Cryst. B69 (2013) 249-259).
;
_refine_ls_abs_structure_Flack -0.03(2)
_refine_ls_extinction_method none
_refine_ls_goodness_of_fit_ref 1.048
_refine_ls_hydrogen_treatment constr
_refine_ls_matrix_type full
_refine_ls_number_parameters 330
_refine_ls_number_reflns 5843
_refine_ls_number_restraints 593
_refine_ls_restrained_S_all 1.006
_refine_ls_R_factor_all 0.0655
_refine_ls_R_factor_gt 0.0480
_refine_ls_shift/su_max 0.000
_refine_ls_shift/su_mean 0.000
_refine_ls_structure_factor_coef Fsqd
_refine_ls_weighting_details 'w=1/[\s^2^(Fo^2^)+(0.0542P)^2^+1.0470P] where P=(Fo^2^+2Fc^2^)/3'
_refine_ls_weighting_scheme calc
_refine_ls_wR_factor_gt 0.1052
_refine_ls_wR_factor_ref 0.1153
_reflns_Friedel_coverage 0.863
_reflns_Friedel_fraction_full 0.930
_reflns_Friedel_fraction_max 0.930
_reflns_number_gt 4651
_reflns_number_total 5843
_reflns_threshold_expression 'I > 2\s(I)'
_cod_data_source_file d1dt02384e2.cif
_cod_data_source_block Eu(THF)4ICuI2CuI_new_280
_cod_database_code 7708391
_shelx_shelxl_version_number 2018/3
_shelx_space_group_comment
;
The symmetry employed for this shelxl refinement is uniquely defined
by the following loop, which should always be used as a source of
symmetry information in preference to the above space-group names.
They are only intended as comments.
;
_shelx_estimated_absorpt_t_min 0.117
_shelx_estimated_absorpt_t_max 0.203
_oxdiff_exptl_absorpt_empirical_full_min 0.664
_oxdiff_exptl_absorpt_empirical_full_max 2.240
_oxdiff_exptl_absorpt_empirical_details
;
Empirical correction (ABSPACK) includes:
- Absorption correction using spherical harmonics
- Frame scaling
;

loop_
_space_group_symop_operation_xyz
'x, y, z'
'-x, -y, z+1/2'
'x+1/2, -y+1/2, z'
'-x+1/2, y+1/2, z+1/2'

loop_
_atom_site_label
_atom_site_type_symbol
_atom_site_fract_x
_atom_site_fract_y
_atom_site_fract_z
_atom_site_U_iso_or_equiv
_atom_site_adp_type
_atom_site_occupancy
_atom_site_site_symmetry_order
_atom_site_calc_flag
_atom_site_refinement_flags_posn
_atom_site_refinement_flags_adp
_atom_site_refinement_flags_occupancy
_atom_site_disorder_assembly
_atom_site_disorder_group
Eu1 Eu 0.20883(4) 0.53036(5) 0.51449(8) 0.03759(19) Uani 1 1 d . . . . .
Cu1 Cu 0.63737(18) 0.4441(2) 0.4249(2) 0.0849(9) Uani 1 1 d . . . . .
Cu2 Cu 0.75145(18) 0.46928(18) 0.54028(19) 0.0783(8) Uani 1 1 d . . . . .
I1 I 0.53852(10) 0.36349(14) 0.32630(13) 0.0980(5) Uani 1 1 d . . . . .
I2 I 0.79217(9) 0.48320(11) 0.38811(12) 0.0782(5) Uani 1 1 d . . . . .
I3 I 0.59733(10) 0.50102(13) 0.57168(16) 0.1048(6) Uani 1 1 d . . . . .
I4 I 0.85113(11) 0.43315(17) 0.65273(12) 0.1050(6) Uani 1 1 d . . . . .
O1 O 0.2991(17) 0.625(2) 0.4036(18) 0.075(5) Uani 0.60(3) 1 d D U P A 1
O2 O 0.1346(19) 0.673(2) 0.433(2) 0.081(5) Uani 0.60(3) 1 d D U P A 1
C1 C 0.372(2) 0.585(3) 0.367(3) 0.087(8) Uani 0.60(3) 1 d D U P A 1
H1A H 0.413321 0.639106 0.363380 0.130 Uiso 0.60(3) 1 calc R U P A 1
H1B H 0.359523 0.561263 0.312640 0.130 Uiso 0.60(3) 1 calc R U P A 1
H1C H 0.393567 0.529487 0.398745 0.130 Uiso 0.60(3) 1 calc R U P A 1
C2 C 0.262(3) 0.704(3) 0.357(3) 0.095(6) Uani 0.60(3) 1 d D U P A 1
H2A H 0.243432 0.676563 0.305067 0.114 Uiso 0.60(3) 1 calc R U P A 1
H2B H 0.302409 0.757655 0.346271 0.114 Uiso 0.60(3) 1 calc R U P A 1
C3 C 0.186(3) 0.752(3) 0.401(3) 0.093(7) Uani 0.60(3) 1 d D U P A 1
H3A H 0.205770 0.795772 0.445760 0.112 Uiso 0.60(3) 1 calc R U P A 1
H3B H 0.155123 0.794900 0.363691 0.112 Uiso 0.60(3) 1 calc R U P A 1
C4 C 0.057(2) 0.724(3) 0.441(3) 0.095(8) Uani 0.60(3) 1 d D U P A 1
H4A H 0.039012 0.748222 0.388678 0.142 Uiso 0.60(3) 1 calc R U P A 1
H4B H 0.062562 0.780665 0.477951 0.142 Uiso 0.60(3) 1 calc R U P A 1
H4C H 0.016669 0.675891 0.462173 0.142 Uiso 0.60(3) 1 calc R U P A 1
O1' O 0.269(3) 0.618(3) 0.380(3) 0.075(5) Uani 0.40(3) 1 d D U P A 2
O2' O 0.127(3) 0.689(4) 0.452(3) 0.081(5) Uani 0.40(3) 1 d D U P A 2
C1' C 0.343(3) 0.598(5) 0.336(4) 0.087(8) Uani 0.40(3) 1 d D U P A 2
H1'A H 0.330614 0.593856 0.278958 0.130 Uiso 0.40(3) 1 calc R U P A 2
H1'B H 0.366109 0.533220 0.354084 0.130 Uiso 0.40(3) 1 calc R U P A 2
H1'C H 0.382585 0.651877 0.345666 0.130 Uiso 0.40(3) 1 calc R U P A 2
C2' C 0.243(3) 0.722(3) 0.367(5) 0.095(6) Uani 0.40(3) 1 d D U P A 2
H2'A H 0.261023 0.744721 0.313212 0.114 Uiso 0.40(3) 1 calc R U P A 2
H2'B H 0.266841 0.766968 0.407600 0.114 Uiso 0.40(3) 1 calc R U P A 2
C3' C 0.148(3) 0.722(5) 0.372(3) 0.093(7) Uani 0.40(3) 1 d D U P A 2
H3'A H 0.126442 0.791324 0.362552 0.112 Uiso 0.40(3) 1 calc R U P A 2
H3'B H 0.123932 0.676267 0.331854 0.112 Uiso 0.40(3) 1 calc R U P A 2
C4' C 0.040(3) 0.696(5) 0.468(5) 0.095(8) Uani 0.40(3) 1 d D U P A 2
H4'A H 0.029388 0.672276 0.522855 0.142 Uiso 0.40(3) 1 calc R U P A 2
H4'B H 0.022214 0.765834 0.462655 0.142 Uiso 0.40(3) 1 calc R U P A 2
H4'C H 0.010418 0.653069 0.430193 0.142 Uiso 0.40(3) 1 calc R U P A 2
O3 O 0.0856(7) 0.4436(10) 0.4381(7) 0.068(3) Uani 1 1 d D . . . .
O4 O 0.1250(8) 0.3901(9) 0.5936(7) 0.070(3) Uani 1 1 d D . . . .
O5 O 0.2832(8) 0.3856(9) 0.4350(8) 0.070(3) Uani 1 1 d D . . . .
O6 O 0.3231(8) 0.4306(10) 0.5923(7) 0.069(3) Uani 1 1 d D . . . .
O7 O 0.2978(17) 0.667(2) 0.591(3) 0.069(5) Uani 0.57(4) 1 d D U P A 1
O8 O 0.1307(18) 0.636(3) 0.628(2) 0.069(5) Uani 0.57(4) 1 d D U P A 1
C13 C 0.3836(18) 0.679(3) 0.573(3) 0.079(7) Uani 0.57(4) 1 d D U P A 1
H13A H 0.413684 0.620539 0.593600 0.119 Uiso 0.57(4) 1 calc R U P A 1
H13B H 0.404150 0.740630 0.599097 0.119 Uiso 0.57(4) 1 calc R U P A 1
H13C H 0.390988 0.684305 0.515387 0.119 Uiso 0.57(4) 1 calc R U P A 1
C14 C 0.249(2) 0.746(2) 0.627(3) 0.069(6) Uani 0.57(4) 1 d D U P A 1
H14A H 0.224995 0.789123 0.584723 0.083 Uiso 0.57(4) 1 calc R U P A 1
H14B H 0.284061 0.789844 0.661069 0.083 Uiso 0.57(4) 1 calc R U P A 1
C15 C 0.179(2) 0.700(3) 0.6799(19) 0.076(6) Uani 0.57(4) 1 d D U P A 1
H15A H 0.201920 0.660612 0.724561 0.091 Uiso 0.57(4) 1 calc R U P A 1
H15B H 0.144510 0.755014 0.702538 0.091 Uiso 0.57(4) 1 calc R U P A 1
C16 C 0.051(2) 0.616(3) 0.661(3) 0.074(7) Uani 0.57(4) 1 d D U P A 1
H16A H 0.041428 0.660267 0.707241 0.112 Uiso 0.57(4) 1 calc R U P A 1
H16B H 0.047900 0.545358 0.678237 0.112 Uiso 0.57(4) 1 calc R U P A 1
H16C H 0.009236 0.628870 0.620366 0.112 Uiso 0.57(4) 1 calc R U P A 1
O7' O 0.286(2) 0.688(4) 0.587(3) 0.069(5) Uani 0.43(4) 1 d D U P A 2
O8' O 0.142(3) 0.620(3) 0.643(3) 0.069(5) Uani 0.43(4) 1 d D U P A 2
C13' C 0.368(3) 0.725(4) 0.572(4) 0.079(7) Uani 0.43(4) 1 d D U P A 2
H13D H 0.367233 0.799169 0.571351 0.119 Uiso 0.43(4) 1 calc R U P A 2
H13E H 0.387134 0.699719 0.520571 0.119 Uiso 0.43(4) 1 calc R U P A 2
H13F H 0.404050 0.701636 0.614838 0.119 Uiso 0.43(4) 1 calc R U P A 2
C14' C 0.257(2) 0.719(4) 0.665(3) 0.069(6) Uani 0.43(4) 1 d D U P A 2
H14C H 0.280233 0.785498 0.680292 0.083 Uiso 0.43(4) 1 calc R U P A 2
H14D H 0.271529 0.668632 0.706261 0.083 Uiso 0.43(4) 1 calc R U P A 2
C15' C 0.162(2) 0.726(3) 0.653(4) 0.076(6) Uani 0.43(4) 1 d D U P A 2
H15C H 0.135110 0.755042 0.700312 0.091 Uiso 0.43(4) 1 calc R U P A 2
H15D H 0.148139 0.765721 0.604848 0.091 Uiso 0.43(4) 1 calc R U P A 2
C16' C 0.069(3) 0.592(4) 0.685(3) 0.074(7) Uani 0.43(4) 1 d D U P A 2
H16D H 0.081245 0.536903 0.722636 0.112 Uiso 0.43(4) 1 calc R U P A 2
H16E H 0.027512 0.569823 0.647121 0.112 Uiso 0.43(4) 1 calc R U P A 2
H16F H 0.048611 0.650436 0.715378 0.112 Uiso 0.43(4) 1 calc R U P A 2
C5 C 0.0580(15) 0.468(2) 0.3582(10) 0.106(9) Uani 1 1 d D . . . .
H5A H 0.000894 0.489346 0.360166 0.159 Uiso 1 1 calc R U . . .
H5B H 0.062920 0.407968 0.324066 0.159 Uiso 1 1 calc R U . . .
H5C H 0.091481 0.522497 0.336332 0.159 Uiso 1 1 calc R U . . .
C6 C 0.0296(11) 0.3785(15) 0.4811(11) 0.085(6) Uani 1 1 d D . . . .
H6A H 0.003901 0.330209 0.443521 0.102 Uiso 1 1 calc R U . . .
H6B H -0.013945 0.419517 0.506041 0.102 Uiso 1 1 calc R U . . .
C7 C 0.0776(12) 0.3196(13) 0.5471(11) 0.086(6) Uani 1 1 d D . . . .
H7A H 0.038985 0.283197 0.582283 0.104 Uiso 1 1 calc R U . . .
H7B H 0.114106 0.269234 0.521811 0.104 Uiso 1 1 calc R U . . .
C8 C 0.1451(14) 0.3440(19) 0.6696(11) 0.099(8) Uani 1 1 d D . . . .
H8A H 0.094923 0.331875 0.700010 0.149 Uiso 1 1 calc R U . . .
H8B H 0.180740 0.389295 0.700048 0.149 Uiso 1 1 calc R U . . .
H8C H 0.173079 0.279706 0.660370 0.149 Uiso 1 1 calc R U . . .
C9 C 0.2615(15) 0.349(2) 0.3563(11) 0.105(8) Uani 1 1 d D . . . .
H9A H 0.295615 0.291061 0.342622 0.157 Uiso 1 1 calc R U . . .
H9B H 0.270068 0.403123 0.316970 0.157 Uiso 1 1 calc R U . . .
H9C H 0.204045 0.329062 0.356001 0.157 Uiso 1 1 calc R U . . .
C10 C 0.3222(13) 0.3059(13) 0.4794(11) 0.085(6) Uani 1 1 d D . . . .
H10A H 0.359550 0.267317 0.444335 0.101 Uiso 1 1 calc R U . . .
H10B H 0.280935 0.258933 0.501372 0.101 Uiso 1 1 calc R U . . .
C11 C 0.3709(11) 0.3573(16) 0.5489(13) 0.091(6) Uani 1 1 d D . . . .
H11A H 0.389964 0.304562 0.586496 0.109 Uiso 1 1 calc R U . . .
H11B H 0.419623 0.391061 0.526312 0.109 Uiso 1 1 calc R U . . .
C12 C 0.3571(14) 0.452(2) 0.6701(10) 0.095(7) Uani 1 1 d D . . . .
H12A H 0.361760 0.389567 0.700843 0.142 Uiso 1 1 calc R U . . .
H12B H 0.321456 0.499595 0.698568 0.142 Uiso 1 1 calc R U . . .
H12C H 0.411243 0.482577 0.663715 0.142 Uiso 1 1 calc R U . . .

loop_
_atom_site_aniso_label
_atom_site_aniso_U_11
_atom_site_aniso_U_22
_atom_site_aniso_U_33
_atom_site_aniso_U_23
_atom_site_aniso_U_13
_atom_site_aniso_U_12
Eu1 0.0379(4) 0.0374(3) 0.0375(4) -0.0039(4) 0.0022(4) -0.0015(3)
Cu1 0.0820(18) 0.0672(14) 0.105(2) 0.0109(16) 0.0039(17) 0.0054(13)
Cu2 0.0824(17) 0.0660(14) 0.087(2) -0.0092(14) 0.0073(14) -0.0093(12)
I1 0.0842(10) 0.1221(13) 0.0876(12) 0.0215(10) -0.0007(8) -0.0089(10)
I2 0.0716(9) 0.0812(9) 0.0817(12) 0.0201(8) 0.0172(8) 0.0072(6)
I3 0.0796(10) 0.0972(10) 0.1376(17) -0.0324(12) 0.0405(11) -0.0112(8)
I4 0.0988(12) 0.1533(16) 0.0627(11) -0.0198(11) 0.0020(9) -0.0138(11)
O1 0.080(9) 0.076(7) 0.068(9) 0.010(7) 0.008(7) -0.006(7)
O2 0.083(6) 0.081(8) 0.078(9) 0.010(7) -0.010(6) 0.014(6)
C1 0.085(8) 0.090(9) 0.086(9) 0.001(5) 0.005(5) -0.001(5)
C2 0.105(9) 0.086(9) 0.094(11) 0.015(8) 0.008(8) -0.001(7)
C3 0.095(9) 0.090(10) 0.095(11) 0.011(8) -0.003(8) 0.002(7)
C4 0.093(8) 0.094(9) 0.096(9) 0.002(5) 0.000(5) 0.004(5)
O1' 0.080(9) 0.076(7) 0.068(9) 0.010(7) 0.008(7) -0.006(7)
O2' 0.083(6) 0.081(8) 0.078(9) 0.010(7) -0.010(6) 0.014(6)
C1' 0.085(8) 0.090(9) 0.086(9) 0.001(5) 0.005(5) -0.001(5)
C2' 0.105(9) 0.086(9) 0.094(11) 0.015(8) 0.008(8) -0.001(7)
C3' 0.095(9) 0.090(10) 0.095(11) 0.011(8) -0.003(8) 0.002(7)
C4' 0.093(8) 0.094(9) 0.096(9) 0.002(5) 0.000(5) 0.004(5)
O3 0.051(6) 0.103(9) 0.049(7) 0.000(6) -0.012(6) -0.017(6)
O4 0.076(8) 0.068(7) 0.066(8) 0.016(6) -0.009(6) -0.025(6)
O5 0.078(8) 0.060(7) 0.073(9) -0.029(6) 0.006(6) 0.016(6)
O6 0.069(7) 0.073(7) 0.064(8) -0.003(6) -0.012(7) 0.018(6)
O7 0.069(6) 0.066(8) 0.071(7) -0.008(7) 0.000(6) -0.008(6)
O8 0.072(7) 0.067(8) 0.068(8) -0.010(7) 0.008(6) 0.004(6)
C13 0.076(7) 0.079(9) 0.083(8) 0.000(5) -0.002(5) -0.004(5)
C14 0.086(8) 0.054(9) 0.067(10) -0.017(8) -0.009(7) -0.006(6)
C15 0.083(8) 0.073(9) 0.073(11) -0.010(8) 0.003(7) 0.008(7)
C16 0.073(7) 0.077(8) 0.073(8) 0.000(5) 0.005(5) 0.003(5)
O7' 0.069(6) 0.066(8) 0.071(7) -0.008(7) 0.000(6) -0.008(6)
O8' 0.072(7) 0.067(8) 0.068(8) -0.010(7) 0.008(6) 0.004(6)
C13' 0.076(7) 0.079(9) 0.083(8) 0.000(5) -0.002(5) -0.004(5)
C14' 0.086(8) 0.054(9) 0.067(10) -0.017(8) -0.009(7) -0.006(6)
C15' 0.083(8) 0.073(9) 0.073(11) -0.010(8) 0.003(7) 0.008(7)
C16' 0.073(7) 0.077(8) 0.073(8) 0.000(5) 0.005(5) 0.003(5)
C5 0.090(17) 0.16(2) 0.066(14) 0.014(14) -0.042(13) -0.017(15)
C6 0.069(12) 0.111(16) 0.076(13) -0.008(10) -0.001(9) -0.045(11)
C7 0.100(14) 0.067(11) 0.092(14) 0.008(9) 0.006(10) -0.047(10)
C8 0.095(15) 0.111(17) 0.091(15) 0.051(13) -0.013(12) -0.029(13)
C9 0.106(17) 0.13(2) 0.083(15) -0.052(14) -0.004(13) 0.015(15)
C10 0.083(13) 0.068(12) 0.102(15) -0.024(9) 0.012(10) 0.030(10)
C11 0.074(13) 0.090(14) 0.108(16) -0.009(11) -0.004(10) 0.031(10)
C12 0.079(14) 0.14(2) 0.069(14) -0.002(12) -0.030(11) 0.010(13)

loop_
_atom_type_symbol
_atom_type_description
_atom_type_scat_dispersion_real
_atom_type_scat_dispersion_imag
_atom_type_scat_source
C C 0.0033 0.0016 'International Tables Vol C Tables 4.2.6.8 and 6.1.1.4'
H H 0.0000 0.0000 'International Tables Vol C Tables 4.2.6.8 and 6.1.1.4'
Cu Cu 0.3201 1.2651 'International Tables Vol C Tables 4.2.6.8 and 6.1.1.4'
Eu Eu -0.1578 3.6682 'International Tables Vol C Tables 4.2.6.8 and 6.1.1.4'
I I -0.4742 1.8119 'International Tables Vol C Tables 4.2.6.8 and 6.1.1.4'
O O 0.0106 0.0060 'International Tables Vol C Tables 4.2.6.8 and 6.1.1.4'

loop_
_geom_angle_atom_site_label_1
_geom_angle_atom_site_label_2
_geom_angle_atom_site_label_3
_geom_angle
_geom_angle_site_symmetry_1
_geom_angle_site_symmetry_3
_geom_angle_publ_flag
O5 Eu1 O8' 156.1(10) . . ?
O5 Eu1 O3 78.2(4) . . ?
O8' Eu1 O3 105.4(10) . . ?
O5 Eu1 O7 119.1(6) . . ?
O3 Eu1 O7 161.1(7) . . ?
O5 Eu1 O2' 127.0(11) . . ?
O8' Eu1 O2' 76.2(14) . . ?
O3 Eu1 O2' 76.7(12) . . ?
O5 Eu1 O6 63.5(4) . . ?
O8' Eu1 O6 96.7(11) . . ?
O3 Eu1 O6 124.2(4) . . ?
O7 Eu1 O6 73.3(8) . . ?
O2' Eu1 O6 159.0(13) . . ?
O5 Eu1 O2 118.4(8) . . ?
O3 Eu1 O2 73.1(8) . . ?
O7 Eu1 O2 90.8(11) . . ?
O6 Eu1 O2 160.9(8) . . ?
O5 Eu1 O7' 124.5(9) . . ?
O8' Eu1 O7' 59.7(12) . . ?
O3 Eu1 O7' 154.1(10) . . ?
O2' Eu1 O7' 78.9(17) . . ?
O6 Eu1 O7' 80.5(11) . . ?
O5 Eu1 O4 89.0(4) . . ?
O8' Eu1 O4 72.6(8) . . ?
O3 Eu1 O4 62.8(3) . . ?
O7 Eu1 O4 121.3(9) . . ?
O2' Eu1 O4 118.4(10) . . ?
O6 Eu1 O4 76.9(4) . . ?
O2 Eu1 O4 121.4(7) . . ?
O7' Eu1 O4 123.7(10) . . ?
O5 Eu1 O8 163.4(8) . . ?
O3 Eu1 O8 101.7(7) . . ?
O7 Eu1 O8 64.2(8) . . ?
O6 Eu1 O8 104.6(8) . . ?
O2 Eu1 O8 76.7(11) . . ?
O4 Eu1 O8 76.5(7) . . ?
O5 Eu1 O1 74.6(6) . . ?
O3 Eu1 O1 106.9(7) . . ?
O7 Eu1 O1 73.3(11) . . ?
O6 Eu1 O1 100.5(7) . . ?
O2 Eu1 O1 64.0(8) . . ?
O4 Eu1 O1 162.5(7) . . ?
O8 Eu1 O1 120.6(9) . . ?
O5 Eu1 O1' 74.2(9) . . ?
O8' Eu1 O1' 128.2(12) . . ?
O3 Eu1 O1' 93.8(11) . . ?
O2' Eu1 O1' 61.9(11) . . ?
O6 Eu1 O1' 111.3(10) . . ?
O7' Eu1 O1' 82.4(14) . . ?
O4 Eu1 O1' 153.9(10) . . ?
I1 Cu1 I3 124.09(13) . . ?
I1 Cu1 I2 122.64(15) . . ?
I3 Cu1 I2 113.26(13) . . ?
I1 Cu1 Cu2 162.30(13) . . ?
I3 Cu1 Cu2 58.46(10) . . ?
I2 Cu1 Cu2 58.77(10) . . ?
I4 Cu2 I2 124.37(12) . . ?
I4 Cu2 I3 120.31(14) . . ?
I2 Cu2 I3 115.29(13) . . ?
I4 Cu2 Cu1 161.79(12) . . ?
I2 Cu2 Cu1 59.78(10) . . ?
I3 Cu2 Cu1 59.65(11) . . ?
Cu2 I2 Cu1 61.45(11) . . ?
Cu2 I3 Cu1 61.90(10) . . ?
C2 O1 C1 113(3) . . ?
C2 O1 Eu1 118(2) . . ?
C1 O1 Eu1 126(2) . . ?
C4 O2 C3 103(3) . . ?
C4 O2 Eu1 134(2) . . ?
C3 O2 Eu1 116(2) . . ?
O1 C1 H1A 109.5 . . ?
O1 C1 H1B 109.5 . . ?
H1A C1 H1B 109.5 . . ?
O1 C1 H1C 109.5 . . ?
H1A C1 H1C 109.5 . . ?
H1B C1 H1C 109.5 . . ?
O1 C2 C3 112(3) . . ?
O1 C2 H2A 109.2 . . ?
C3 C2 H2A 109.2 . . ?
O1 C2 H2B 109.2 . . ?
C3 C2 H2B 109.2 . . ?
H2A C2 H2B 107.9 . . ?
O2 C3 C2 110(3) . . ?
O2 C3 H3A 109.7 . . ?
C2 C3 H3A 109.7 . . ?
O2 C3 H3B 109.7 . . ?
C2 C3 H3B 109.7 . . ?
H3A C3 H3B 108.2 . . ?
O2 C4 H4A 109.5 . . ?
O2 C4 H4B 109.5 . . ?
H4A C4 H4B 109.5 . . ?
O2 C4 H4C 109.5 . . ?
H4A C4 H4C 109.5 . . ?
H4B C4 H4C 109.5 . . ?
C1' O1' C2' 110(4) . . ?
C1' O1' Eu1 130(3) . . ?
C2' O1' Eu1 115(4) . . ?
C4' O2' C3' 113(5) . . ?
C4' O2' Eu1 118(4) . . ?
C3' O2' Eu1 118(3) . . ?
O1' C1' H1'A 109.5 . . ?
O1' C1' H1'B 109.5 . . ?
H1'A C1' H1'B 109.5 . . ?
O1' C1' H1'C 109.5 . . ?
H1'A C1' H1'C 109.5 . . ?
H1'B C1' H1'C 109.5 . . ?
O1' C2' C3' 107(4) . . ?
O1' C2' H2'A 110.3 . . ?
C3' C2' H2'A 110.3 . . ?
O1' C2' H2'B 110.3 . . ?
C3' C2' H2'B 110.3 . . ?
H2'A C2' H2'B 108.6 . . ?
O2' C3' C2' 107(5) . . ?
O2' C3' H3'A 110.3 . . ?
C2' C3' H3'A 110.3 . . ?
O2' C3' H3'B 110.3 . . ?
C2' C3' H3'B 110.3 . . ?
H3'A C3' H3'B 108.6 . . ?
O2' C4' H4'A 109.5 . . ?
O2' C4' H4'B 109.5 . . ?
H4'A C4' H4'B 109.5 . . ?
O2' C4' H4'C 109.5 . . ?
H4'A C4' H4'C 109.5 . . ?
H4'B C4' H4'C 109.5 . . ?
C5 O3 C6 113.0(15) . . ?
C5 O3 Eu1 126.0(12) . . ?
C6 O3 Eu1 120.1(10) . . ?
C8 O4 C7 108.9(14) . . ?
C8 O4 Eu1 127.8(10) . . ?
C7 O4 Eu1 117.5(10) . . ?
C9 O5 C10 109.6(15) . . ?
C9 O5 Eu1 126.0(12) . . ?
C10 O5 Eu1 118.6(10) . . ?
C12 O6 C11 112.1(15) . . ?
C12 O6 Eu1 128.3(12) . . ?
C11 O6 Eu1 118.4(11) . . ?
C13 O7 C14 123(3) . . ?
C13 O7 Eu1 120(3) . . ?
C14 O7 Eu1 113(2) . . ?
C15 O8 C16 112(3) . . ?
C15 O8 Eu1 118(2) . . ?
C16 O8 Eu1 127(3) . . ?
O7 C13 H13A 109.5 . . ?
O7 C13 H13B 109.5 . . ?
H13A C13 H13B 109.5 . . ?
O7 C13 H13C 109.5 . . ?
H13A C13 H13C 109.5 . . ?
H13B C13 H13C 109.5 . . ?
O7 C14 C15 111(3) . . ?
O7 C14 H14A 109.5 . . ?
C15 C14 H14A 109.5 . . ?
O7 C14 H14B 109.5 . . ?
C15 C14 H14B 109.5 . . ?
H14A C14 H14B 108.0 . . ?
O8 C15 C14 107(3) . . ?
O8 C15 H15A 110.3 . . ?
C14 C15 H15A 110.3 . . ?
O8 C15 H15B 110.3 . . ?
C14 C15 H15B 110.3 . . ?
H15A C15 H15B 108.6 . . ?
O8 C16 H16A 109.5 . . ?
O8 C16 H16B 109.5 . . ?
H16A C16 H16B 109.5 . . ?
O8 C16 H16C 109.5 . . ?
H16A C16 H16C 109.5 . . ?
H16B C16 H16C 109.5 . . ?
C13' O7' C14' 111(4) . . ?
C13' O7' Eu1 128(3) . . ?
C14' O7' Eu1 118(3) . . ?
C16' O8' C15' 112(4) . . ?
C16' O8' Eu1 128(3) . . ?
C15' O8' Eu1 115(3) . . ?
O7' C13' H13D 109.5 . . ?
O7' C13' H13E 109.5 . . ?
H13D C13' H13E 109.5 . . ?
O7' C13' H13F 109.5 . . ?
H13D C13' H13F 109.5 . . ?
H13E C13' H13F 109.5 . . ?
O7' C14' C15' 103(4) . . ?
O7' C14' H14C 111.2 . . ?
C15' C14' H14C 111.2 . . ?
O7' C14' H14D 111.2 . . ?
C15' C14' H14D 111.2 . . ?
H14C C14' H14D 109.1 . . ?
O8' C15' C14' 101(4) . . ?
O8' C15' H15C 111.6 . . ?
C14' C15' H15C 111.6 . . ?
O8' C15' H15D 111.6 . . ?
C14' C15' H15D 111.6 . . ?
H15C C15' H15D 109.4 . . ?
O8' C16' H16D 109.5 . . ?
O8' C16' H16E 109.5 . . ?
H16D C16' H16E 109.5 . . ?
O8' C16' H16F 109.5 . . ?
H16D C16' H16F 109.5 . . ?
H16E C16' H16F 109.5 . . ?
O3 C5 H5A 109.5 . . ?
O3 C5 H5B 109.5 . . ?
H5A C5 H5B 109.5 . . ?
O3 C5 H5C 109.5 . . ?
H5A C5 H5C 109.5 . . ?
H5B C5 H5C 109.5 . . ?
O3 C6 C7 109.1(14) . . ?
O3 C6 H6A 109.9 . . ?
C7 C6 H6A 109.9 . . ?
O3 C6 H6B 109.9 . . ?
C7 C6 H6B 109.9 . . ?
H6A C6 H6B 108.3 . . ?
O4 C7 C6 109.2(14) . . ?
O4 C7 H7A 109.8 . . ?
C6 C7 H7A 109.8 . . ?
O4 C7 H7B 109.8 . . ?
C6 C7 H7B 109.8 . . ?
H7A C7 H7B 108.3 . . ?
O4 C8 H8A 109.5 . . ?
O4 C8 H8B 109.5 . . ?
H8A C8 H8B 109.5 . . ?
O4 C8 H8C 109.5 . . ?
H8A C8 H8C 109.5 . . ?
H8B C8 H8C 109.5 . . ?
O5 C9 H9A 109.5 . . ?
O5 C9 H9B 109.5 . . ?
H9A C9 H9B 109.5 . . ?
O5 C9 H9C 109.5 . . ?
H9A C9 H9C 109.5 . . ?
H9B C9 H9C 109.5 . . ?
O5 C10 C11 106.9(15) . . ?
O5 C10 H10A 110.3 . . ?
C11 C10 H10A 110.3 . . ?
O5 C10 H10B 110.3 . . ?
C11 C10 H10B 110.3 . . ?
H10A C10 H10B 108.6 . . ?
O6 C11 C10 112.8(14) . . ?
O6 C11 H11A 109.0 . . ?
C10 C11 H11A 109.0 . . ?
O6 C11 H11B 109.0 . . ?
C10 C11 H11B 109.0 . . ?
H11A C11 H11B 107.8 . . ?
O6 C12 H12A 109.5 . . ?
O6 C12 H12B 109.5 . . ?
H12A C12 H12B 109.5 . . ?
O6 C12 H12C 109.5 . . ?
H12A C12 H12C 109.5 . . ?
H12B C12 H12C 109.5 . . ?

loop_
_geom_bond_atom_site_label_1
_geom_bond_atom_site_label_2
_geom_bond_distance
_geom_bond_site_symmetry_2
_geom_bond_publ_flag
Eu1 O5 2.579(11) . ?
Eu1 O8' 2.63(5) . ?
Eu1 O3 2.599(11) . ?
Eu1 O7 2.61(3) . ?
Eu1 O2' 2.65(5) . ?
Eu1 O6 2.582(11) . ?
Eu1 O2 2.58(3) . ?
Eu1 O7' 2.67(4) . ?
Eu1 O4 2.609(11) . ?
Eu1 O8 2.63(3) . ?
Eu1 O1 2.63(3) . ?
Eu1 O1' 2.66(4) . ?
Cu1 I1 2.495(4) . ?
Cu1 I3 2.596(4) . ?
Cu1 I2 2.610(3) . ?
Cu1 Cu2 2.653(4) . ?
Cu2 I4 2.485(4) . ?
Cu2 I2 2.583(3) . ?
Cu2 I3 2.563(3) . ?
O1 C2 1.417(9) . ?
O1 C1 1.418(9) . ?
O2 C4 1.415(9) . ?
O2 C3 1.417(9) . ?
C1 H1A 0.9600 . ?
C1 H1B 0.9600 . ?
C1 H1C 0.9600 . ?
C2 C3 1.540(7) . ?
C2 H2A 0.9700 . ?
C2 H2B 0.9700 . ?
C3 H3A 0.9700 . ?
C3 H3B 0.9700 . ?
C4 H4A 0.9600 . ?
C4 H4B 0.9600 . ?
C4 H4C 0.9600 . ?
O1' C1' 1.418(9) . ?
O1' C2' 1.419(9) . ?
O2' C4' 1.416(9) . ?
O2' C3' 1.417(9) . ?
C1' H1'A 0.9600 . ?
C1' H1'B 0.9600 . ?
C1' H1'C 0.9600 . ?
C2' C3' 1.537(7) . ?
C2' H2'A 0.9700 . ?
C2' H2'B 0.9700 . ?
C3' H3'A 0.9700 . ?
C3' H3'B 0.9700 . ?
C4' H4'A 0.9600 . ?
C4' H4'B 0.9600 . ?
C4' H4'C 0.9600 . ?
O3 C5 1.416(9) . ?
O3 C6 1.420(9) . ?
O4 C8 1.418(9) . ?
O4 C7 1.413(9) . ?
O5 C9 1.416(9) . ?
O5 C10 1.411(9) . ?
O6 C12 1.416(9) . ?
O6 C11 1.415(9) . ?
O7 C13 1.419(9) . ?
O7 C14 1.420(9) . ?
O8 C15 1.418(9) . ?
O8 C16 1.417(9) . ?
C13 H13A 0.9600 . ?
C13 H13B 0.9600 . ?
C13 H13C 0.9600 . ?
C14 C15 1.539(7) . ?
C14 H14A 0.9700 . ?
C14 H14B 0.9700 . ?
C15 H15A 0.9700 . ?
C15 H15B 0.9700 . ?
C16 H16A 0.9600 . ?
C16 H16B 0.9600 . ?
C16 H16C 0.9600 . ?
O7' C13' 1.418(9) . ?
O7' C14' 1.418(9) . ?
O8' C16' 1.417(9) . ?
O8' C15' 1.418(9) . ?
C13' H13D 0.9600 . ?
C13' H13E 0.9600 . ?
C13' H13F 0.9600 . ?
C14' C15' 1.539(7) . ?
C14' H14C 0.9700 . ?
C14' H14D 0.9700 . ?
C15' H15C 0.9700 . ?
C15' H15D 0.9700 . ?
C16' H16D 0.9600 . ?
C16' H16E 0.9600 . ?
C16' H16F 0.9600 . ?
C5 H5A 0.9600 . ?
C5 H5B 0.9600 . ?
C5 H5C 0.9600 . ?
C6 C7 1.532(7) . ?
C6 H6A 0.9700 . ?
C6 H6B 0.9700 . ?
C7 H7A 0.9700 . ?
C7 H7B 0.9700 . ?
C8 H8A 0.9600 . ?
C8 H8B 0.9600 . ?
C8 H8C 0.9600 . ?
C9 H9A 0.9600 . ?
C9 H9B 0.9600 . ?
C9 H9C 0.9600 . ?
C10 C11 1.533(7) . ?
C10 H10A 0.9700 . ?
C10 H10B 0.9700 . ?
C11 H11A 0.9700 . ?
C11 H11B 0.9700 . ?
C12 H12A 0.9600 . ?
C12 H12B 0.9600 . ?
C12 H12C 0.9600 . ?
